data_8103806
loop_
_publ_author_name
'Fleet, M.E.'
'Liu Xiaoyang'

_publ_section_title
;
 Rare earth disilicates R2 Si2 O7 (R = Gd, Tb, Dy, Ho): type B
;
_journal_name_full 'Zeitschrift fuer Kristallographie (149,1979-)'
_journal_page_first 795
_journal_page_last 801
_journal_volume 218
_journal_year 2003
_chemical_formula_sum 'O7 Si2 Tb2'
_chemical_name_systematic 'Tb2 (Si2 O7)'
_space_group_IT_number 2
_symmetry_space_group_name_Hall '-P 1'
_symmetry_space_group_name_H-M 'P -1'
_cell_angle_alpha 94.128
_cell_angle_beta 90.609
_cell_angle_gamma 91.541
_cell_formula_units_Z 4
_cell_length_a 6.6331
_cell_length_b 6.6799
_cell_length_c 12.0967
_cell_volume 534.360
_citation_journal_id_ASTM ZEKRDZ
_cod_data_source_file Fleet_ZEKRDZ_2003_1146.cif
_cod_data_source_block O7Si2Tb2
_cod_original_cell_volume 534.3597
_cod_database_code 8103806

loop_
_symmetry_equiv_pos_as_xyz
x,y,z
-x,-y,-z

loop_
_atom_site_label
_atom_site_type_symbol
_atom_site_fract_x
_atom_site_fract_y
_atom_site_fract_z
_atom_site_occupancy
_atom_site_U_iso_or_equiv
O2 O-2 0.378 0.1394 0.2088 1 0.0
O7 O-2 0.709 0.4232 0.5091 1 0.0
Tb3 Tb+3 0.63119 0.77362 0.36904 1 0.0
O10 O-2 0.926 0.5766 0.6845 1 0.0
Tb2 Tb+3 0.11662 0.09027 0.35931 1 0.0
Tb1 Tb+3 0.05123 0.33012 0.11656 1 0.0
O3 O-2 0.698 0.2952 0.0951 1 0.0
O11 O-2 0.759 0.9117 0.9991 1 0.0
O14 O-2 0.996 0.0129 0.1845 1 0.0
O1 O-2 0.358 0.4899 0.1267 1 0.0
Si2 Si+4 0.5122 0.3343 0.176 1 0.0
O13 O-2 0.999 0.6683 0.0806 1 0.0
O9 O-2 0.036 0.2295 0.5709 1 0.0
Tb4 Tb+3 0.33404 0.82781 0.10631 1 0.0
O12 O-2 0.657 0.7853 0.1881 1 0.0
Si1 Si+4 0.8455 0.8509 0.1164 1 0.0
Si3 Si+4 0.6234 0.2713 0.4046 1 0.0
O4 O-2 0.599 0.4254 0.3044 1 0.0
O6 O-2 0.775 0.094 0.3781 1 0.0
O5 O-2 0.415 0.1712 0.4462 1 0.0
O8 O-2 0.714 0.221 0.6847 1 0.0
Si4 Si+4 0.8537 0.3739 0.6169 1 0.0
